data_4073594
loop_
_publ_author_name
'Hayashi, Akito'
'Okazaki, Masaaki'
'Ozawa, Fumiyuki'
'Tanaka, Rika'

_publ_section_title
;
 Synthesis, Structures, and Catalytic Properties of Late-Transition-Metal
 2,6-Bis(2-phosphaethenyl)pyridine Complexes
;
_journal_issue 21
_journal_name_full Organometallics
_journal_page_first 5246
_journal_paper_doi 10.1021/om700488y
_journal_volume 26
_journal_year 2007
_chemical_formula_moiety 'C44 H65 Ag F3 N O4 P2 S'
_chemical_formula_sum 'C44 H65 Ag F3 N O4 P2 S'
_chemical_formula_weight 930.87
_chemical_melting_point 492
_chemical_name_common 'complex 4'
_space_group_IT_number 2
_symmetry_cell_setting triclinic
_symmetry_Int_Tables_number 2
_symmetry_space_group_name_Hall '-P 1'
_symmetry_space_group_name_H-M 'P -1'
_cell_angle_alpha 79.143(6)
_cell_angle_beta 74.963(5)
_cell_angle_gamma 85.396(7)
_cell_formula_units_Z 2
_cell_length_a 10.953(1)
_cell_length_b 14.836(2)
_cell_length_c 15.422(1)
_cell_measurement_reflns_used 9721
_cell_measurement_temperature 223.2
_cell_measurement_theta_max 27.5
_cell_measurement_theta_min 3.1
_cell_volume 2375.6(4)
_computing_cell_refinement CRYSTALCLEAR
_computing_data_collection CRYSTALCLEAR
_computing_data_reduction 'teXsan Ver. 1.11'
_computing_publication_material 'teXsan Ver. 1.11'
_computing_structure_refinement SHELXL97
_computing_structure_solution SIR92
_diffrn_ambient_temperature 223
_diffrn_detector_area_resol_mean 14.62
_diffrn_measurement_device_type 'Rigaku/MSC Mercury CCD'
_diffrn_measurement_method \w
_diffrn_radiation_probe x-ray
_diffrn_radiation_type 'Mo K\a'
_diffrn_radiation_wavelength 0.7107
_diffrn_reflns_av_R_equivalents 0.000
_diffrn_reflns_limit_h_max 14
_diffrn_reflns_limit_h_min 0
_diffrn_reflns_limit_k_max 19
_diffrn_reflns_limit_k_min -19
_diffrn_reflns_limit_l_max 20
_diffrn_reflns_limit_l_min -18
_diffrn_reflns_number 23463
_diffrn_reflns_theta_max 27.48
_diffrn_source 'rotating-anode X-ray tube'
_exptl_absorpt_coefficient_mu 0.585
_exptl_absorpt_correction_T_max 0.954
_exptl_absorpt_correction_T_min 0.862
_exptl_absorpt_correction_type multi-scan
_exptl_absorpt_process_details '(Jacobson, 1998)'
_exptl_crystal_colour Yellow
_exptl_crystal_density_diffrn 1.301
_exptl_crystal_density_method 'not measured'
_exptl_crystal_description Prism
_exptl_crystal_recrystallization_method 'From CH2Cl2/pentane at room temperature'
_exptl_crystal_size_max 0.420
_exptl_crystal_size_mid 0.160
_exptl_crystal_size_min 0.080
_refine_diff_density_max 0.79
_refine_diff_density_min -0.54
_refine_ls_extinction_coef 0.0000
_refine_ls_extinction_expression Fc^*^=kFc[1+0.001xFc^2^\l^3^/sin(2\q)]^-1/4^
_refine_ls_extinction_method SHELXL
_refine_ls_goodness_of_fit_ref 1.048
_refine_ls_hydrogen_treatment mixed
_refine_ls_number_parameters 688
_refine_ls_number_reflns 8845
_refine_ls_R_factor_gt 0.0480
_refine_ls_shift/su_max -0.0010
_refine_ls_structure_factor_coef Fsqd
_refine_ls_weighting_details 'w = 1/[\s^2^(Fo^2^) + (0.0510P)^2^+1.8628P] where P=(Fo^2^+2Fc^2^)/3'
_refine_ls_weighting_scheme calc
_refine_ls_wR_factor_ref 0.1123
_reflns_number_gt 8845
_reflns_number_total 10655
_reflns_threshold_expression >2.0sigma(I)
_cod_data_source_file om700488y-file005.cif
_cod_data_source_block HAY-3-033
_cod_database_code 4073594

loop_
_symmetry_equiv_pos_as_xyz
x,y,z
-x,-y,-z

loop_
_atom_site_label
_atom_site_type_symbol
_atom_site_fract_x
_atom_site_fract_y
_atom_site_fract_z
_atom_site_U_iso_or_equiv
_atom_site_adp_type
_atom_site_occupancy
_atom_site_calc_flag
Ag(1) Ag 0.76074(2) 0.30303(2) 0.97806(2) 0.03363(8) Uani 1.00 d
S(1) S 0.42579(7) 0.27242(6) 1.08587(6) 0.0427(2) Uani 1.00 d
P(1) P 0.90747(7) 0.27397(5) 1.08116(5) 0.0262(1) Uani 1.00 d
P(2) P 0.76295(7) 0.27042(5) 0.82289(5) 0.0267(1) Uani 1.00 d
F(1) F 0.4936(4) 0.3101(2) 1.2239(2) 0.102(1) Uani 1.00 d
F(2) F 0.4160(3) 0.1781(2) 1.2484(2) 0.0694(7) Uani 1.00 d
F(3) F 0.2960(3) 0.2992(2) 1.2468(2) 0.115(1) Uani 1.00 d
O(1) O 0.5511(2) 0.2355(2) 1.0574(2) 0.0523(6) Uani 1.00 d
O(2) O 0.4084(3) 0.3678(2) 1.0560(2) 0.080(1) Uani 1.00 d
O(3) O 0.3286(3) 0.2162(3) 1.0802(3) 0.084(1) Uani 1.00 d
O(4) O 0.6525(2) 0.4450(2) 1.0064(2) 0.0553(7) Uani 1.00 d
N(1) N 0.9965(2) 0.2636(2) 0.8864(2) 0.0302(5) Uani 1.00 d
C(1) C 0.9169(2) 0.2566(2) 1.2000(2) 0.0221(5) Uani 1.00 d
C(2) C 0.9127(2) 0.1646(2) 1.2493(2) 0.0227(5) Uani 1.00 d
C(3) C 0.9520(3) 0.1488(2) 1.3299(2) 0.0253(5) Uani 1.00 d
C(4) C 0.9898(2) 0.2186(2) 1.3654(2) 0.0231(5) Uani 1.00 d
C(5) C 0.9804(3) 0.3079(2) 1.3205(2) 0.0254(5) Uani 1.00 d
C(6) C 0.9420(2) 0.3297(2) 1.2388(2) 0.0241(5) Uani 1.00 d
C(7) C 0.8595(3) 0.0837(2) 1.2213(2) 0.0315(6) Uani 1.00 d
C(8) C 0.8423(4) -0.0010(2) 1.2978(3) 0.0465(8) Uani 1.00 d
C(9) C 0.7269(4) 0.1109(3) 1.2081(3) 0.0497(9) Uani 1.00 d
C(10) C 0.9445(5) 0.0512(3) 1.1365(3) 0.0533(10) Uani 1.00 d
C(11) C 1.0340(3) 0.1952(2) 1.4541(2) 0.0270(6) Uani 1.00 d
C(12) C 1.1439(4) 0.1244(3) 1.4433(2) 0.0419(8) Uani 1.00 d
C(13) C 0.9242(3) 0.1555(3) 1.5324(2) 0.0397(8) Uani 1.00 d
C(14) C 1.0778(4) 0.2802(3) 1.4791(2) 0.0417(8) Uani 1.00 d
C(15) C 0.9309(3) 0.4330(2) 1.1987(2) 0.0318(6) Uani 1.00 d
C(16) C 0.9003(5) 0.4909(3) 1.2747(3) 0.0516(9) Uani 1.00 d
C(17) C 1.0555(5) 0.4655(3) 1.1331(3) 0.060(1) Uani 1.00 d
C(18) C 0.8241(5) 0.4555(3) 1.1507(4) 0.064(1) Uani 1.00 d
C(19) C 1.0572(3) 0.2652(2) 1.0236(2) 0.0299(6) Uani 1.00 d
C(20) C 1.0923(3) 0.2622(2) 0.9259(2) 0.0283(6) Uani 1.00 d
C(21) C 1.2176(3) 0.2533(2) 0.8773(2) 0.0356(7) Uani 1.00 d
C(22) C 1.2431(3) 0.2467(2) 0.7859(2) 0.0378(7) Uani 1.00 d
C(23) C 1.1436(3) 0.2472(2) 0.7462(2) 0.0340(7) Uani 1.00 d
C(24) C 1.0200(3) 0.2555(2) 0.7982(2) 0.0264(5) Uani 1.00 d
C(25) C 0.9091(3) 0.2541(2) 0.7616(2) 0.0282(6) Uani 1.00 d
C(26) C 0.6646(3) 0.2547(2) 0.7476(2) 0.0251(5) Uani 1.00 d
C(27) C 0.6277(3) 0.3312(2) 0.6880(2) 0.0300(6) Uani 1.00 d
C(28) C 0.5875(3) 0.3140(2) 0.6146(2) 0.0323(6) Uani 1.00 d
C(29) C 0.5764(2) 0.2263(2) 0.5985(2) 0.0275(6) Uani 1.00 d
C(30) C 0.5967(3) 0.1546(2) 0.6644(2) 0.0283(6) Uani 1.00 d
C(31) C 0.6377(2) 0.1648(2) 0.7407(2) 0.0246(5) Uani 1.00 d
C(32) C 0.6258(4) 0.4321(2) 0.7019(3) 0.0482(9) Uani 1.00 d
C(33) C 0.5595(9) 0.4383(4) 0.8018(4) 0.104(3) Uani 1.00 d
C(34) C 0.5471(7) 0.4949(3) 0.6457(4) 0.078(2) Uani 1.00 d
C(35) C 0.7564(7) 0.4692(4) 0.6758(7) 0.111(3) Uani 1.00 d
C(36) C 0.5389(3) 0.2140(2) 0.5124(2) 0.0364(7) Uani 1.00 d
C(37) C 0.6255(4) 0.2689(3) 0.4275(2) 0.0464(9) Uani 1.00 d
C(38) C 0.4029(4) 0.2514(4) 0.5182(3) 0.067(1) Uani 1.00 d
C(39) C 0.5469(6) 0.1138(4) 0.5009(3) 0.069(1) Uani 1.00 d
C(40) C 0.6460(3) 0.0753(2) 0.8099(2) 0.0314(6) Uani 1.00 d
C(41) C 0.5202(4) 0.0271(3) 0.8328(4) 0.059(1) Uani 1.00 d
C(42) C 0.7524(4) 0.0120(3) 0.7661(3) 0.055(1) Uani 1.00 d
C(43) C 0.6700(6) 0.0846(3) 0.9013(3) 0.063(1) Uani 1.00 d
C(44) C 0.4030(4) 0.2629(3) 1.2079(3) 0.060(1) Uani 1.00 d
H(1) H 0.951(3) 0.091(2) 1.364(2) 0.0253 Uiso 1.00 calc
H(2) H 0.999(3) 0.353(2) 1.349(2) 0.0254 Uiso 1.00 calc
H(3) H 0.928(4) -0.029(3) 1.305(3) 0.0465 Uiso 1.00 calc
H(4) H 0.793(3) 0.014(3) 1.357(3) 0.0465 Uiso 1.00 calc
H(5) H 0.796(3) -0.051(3) 1.279(2) 0.0465 Uiso 1.00 calc
H(6) H 0.672(4) 0.128(3) 1.259(3) 0.0497 Uiso 1.00 calc
H(7) H 0.719(3) 0.169(3) 1.165(3) 0.0497 Uiso 1.00 calc
H(8) H 0.695(4) 0.064(3) 1.189(3) 0.0497 Uiso 1.00 calc
H(9) H 1.034(4) 0.045(3) 1.139(3) 0.0533 Uiso 1.00 calc
H(10) H 0.920(4) -0.006(3) 1.135(3) 0.0533 Uiso 1.00 calc
H(11) H 0.935(4) 0.088(3) 1.087(3) 0.0533 Uiso 1.00 calc
H(12) H 1.165(3) 0.110(2) 1.503(3) 0.0419 Uiso 1.00 calc
H(13) H 1.211(4) 0.147(2) 1.397(3) 0.0419 Uiso 1.00 calc
H(14) H 1.119(3) 0.070(3) 1.430(2) 0.0419 Uiso 1.00 calc
H(15) H 0.857(3) 0.199(3) 1.541(2) 0.0397 Uiso 1.00 calc
H(16) H 0.950(3) 0.139(2) 1.590(2) 0.0397 Uiso 1.00 calc
H(17) H 0.886(3) 0.105(3) 1.522(2) 0.0397 Uiso 1.00 calc
H(18) H 1.004(3) 0.325(3) 1.492(2) 0.0417 Uiso 1.00 calc
H(19) H 1.107(3) 0.263(2) 1.530(3) 0.0417 Uiso 1.00 calc
H(20) H 1.150(3) 0.314(2) 1.430(3) 0.0417 Uiso 1.00 calc
H(21) H 0.830(4) 0.468(3) 1.320(3) 0.0516 Uiso 1.00 calc
H(22) H 0.972(4) 0.490(3) 1.305(3) 0.0516 Uiso 1.00 calc
H(23) H 0.879(4) 0.552(3) 1.254(3) 0.0516 Uiso 1.00 calc
H(24) H 1.072(4) 0.437(3) 1.084(3) 0.0605 Uiso 1.00 calc
H(25) H 1.045(4) 0.529(3) 1.114(3) 0.0605 Uiso 1.00 calc
H(26) H 1.112(4) 0.456(3) 1.163(3) 0.0605 Uiso 1.00 calc
H(27) H 0.750(4) 0.428(3) 1.190(3) 0.0636 Uiso 1.00 calc
H(28) H 0.826(4) 0.431(3) 1.104(3) 0.0636 Uiso 1.00 calc
H(29) H 0.808(4) 0.523(3) 1.134(3) 0.0636 Uiso 1.00 calc
H(30) H 1.118(3) 0.254(2) 1.055(2) 0.0299 Uiso 1.00 calc
H(31) H 1.281(3) 0.257(2) 0.905(2) 0.0356 Uiso 1.00 calc
H(32) H 1.327(3) 0.242(2) 0.751(2) 0.0378 Uiso 1.00 calc
H(33) H 1.153(3) 0.243(2) 0.687(2) 0.0340 Uiso 1.00 calc
H(34) H 0.924(3) 0.245(2) 0.702(2) 0.0282 Uiso 1.00 calc
H(35) H 0.569(3) 0.361(2) 0.576(2) 0.0323 Uiso 1.00 calc
H(36) H 0.581(3) 0.100(2) 0.659(2) 0.0283 Uiso 1.00 calc
H(37) H 0.5541 0.4993 0.8117 0.0912(2) Uiso 1.00 calc
H(38) H 0.4728 0.4171 0.8150 0.2439(7) Uiso 1.00 calc
H(39) H 0.6007 0.3996 0.8420 0.0947(2) Uiso 1.00 calc
H(40) H 0.454(5) 0.467(3) 0.657(3) 0.0783 Uiso 1.00 calc
H(41) H 0.544(4) 0.553(4) 0.661(3) 0.0783 Uiso 1.00 calc
H(42) H 0.599(4) 0.505(3) 0.574(4) 0.0783 Uiso 1.00 calc
H(43) H 0.817(6) 0.441(4) 0.701(4) 0.1110 Uiso 1.00 calc
H(44) H 0.749(6) 0.529(5) 0.678(4) 0.1110 Uiso 1.00 calc
H(45) H 0.796(6) 0.461(4) 0.605(4) 0.1110 Uiso 1.00 calc
H(46) H 0.705(4) 0.249(3) 0.423(3) 0.0464 Uiso 1.00 calc
H(47) H 0.622(3) 0.339(3) 0.429(3) 0.0464 Uiso 1.00 calc
H(48) H 0.603(3) 0.264(3) 0.368(3) 0.0464 Uiso 1.00 calc
H(49) H 0.389(4) 0.319(3) 0.532(3) 0.0675 Uiso 1.00 calc
H(50) H 0.375(4) 0.250(3) 0.463(3) 0.0675 Uiso 1.00 calc
H(51) H 0.339(4) 0.217(3) 0.573(3) 0.0675 Uiso 1.00 calc
H(52) H 0.523(4) 0.114(3) 0.446(3) 0.0693 Uiso 1.00 calc
H(53) H 0.627(4) 0.085(3) 0.500(3) 0.0693 Uiso 1.00 calc
H(54) H 0.481(4) 0.079(3) 0.553(3) 0.0693 Uiso 1.00 calc
H(55) H 0.450(4) 0.071(3) 0.860(3) 0.0594 Uiso 1.00 calc
H(56) H 0.505(4) 0.014(3) 0.776(3) 0.0594 Uiso 1.00 calc
H(57) H 0.524(4) -0.031(3) 0.876(3) 0.0594 Uiso 1.00 calc
H(58) H 0.834(4) 0.043(3) 0.754(3) 0.0550 Uiso 1.00 calc
H(59) H 0.737(4) -0.001(3) 0.711(3) 0.0550 Uiso 1.00 calc
H(60) H 0.754(4) -0.046(3) 0.806(3) 0.0550 Uiso 1.00 calc
H(61) H 0.752(4) 0.108(3) 0.893(3) 0.0626 Uiso 1.00 calc
H(62) H 0.591(4) 0.123(3) 0.926(3) 0.0626 Uiso 1.00 calc
H(63) H 0.659(4) 0.022(3) 0.948(3) 0.0626 Uiso 1.00 calc
H(64) H 0.6578 0.5048 0.9735 0.0553 Uiso 1.00 calc
H(65) H 0.5586 0.4354 1.0303 0.0553 Uiso 1.00 calc

loop_
_atom_site_aniso_label
_atom_site_aniso_U_11
_atom_site_aniso_U_22
_atom_site_aniso_U_33
_atom_site_aniso_U_12
_atom_site_aniso_U_13
_atom_site_aniso_U_23
Ag(1) 0.0292(1) 0.0481(2) 0.0280(1) 0.00608(9) -0.01238(8) -0.0132(1)
S(1) 0.0279(4) 0.0505(5) 0.0470(5) 0.0021(3) -0.0113(3) -0.0003(4)
P(1) 0.0251(4) 0.0378(4) 0.0177(3) 0.0009(3) -0.0093(3) -0.0044(3)
P(2) 0.0292(4) 0.0322(4) 0.0220(3) -0.0015(3) -0.0092(3) -0.0082(3)
F(1) 0.158(3) 0.081(2) 0.088(2) -0.017(2) -0.051(2) -0.033(2)
F(2) 0.089(2) 0.055(1) 0.052(1) 0.005(1) -0.009(1) 0.007(1)
F(3) 0.108(2) 0.106(3) 0.088(2) 0.047(2) 0.033(2) -0.015(2)
O(1) 0.037(1) 0.059(2) 0.051(2) 0.003(1) 0.003(1) -0.007(1)
O(2) 0.062(2) 0.060(2) 0.090(2) 0.004(1) -0.003(2) 0.029(2)
O(3) 0.061(2) 0.095(3) 0.109(3) -0.019(2) -0.053(2) 0.002(2)
O(4) 0.050(1) 0.042(1) 0.073(2) 0.009(1) -0.018(1) -0.009(1)
N(1) 0.026(1) 0.046(2) 0.020(1) 0.000(1) -0.0068(9) -0.008(1)
C(1) 0.021(1) 0.029(1) 0.018(1) -0.0003(10) -0.0074(9) -0.004(1)
C(2) 0.022(1) 0.025(1) 0.022(1) -0.0007(10) -0.0071(10) -0.005(1)
C(3) 0.027(1) 0.026(1) 0.024(1) -0.001(1) -0.010(1) -0.001(1)
C(4) 0.020(1) 0.032(1) 0.018(1) -0.003(1) -0.0052(9) -0.004(1)
C(5) 0.028(1) 0.028(1) 0.024(1) -0.005(1) -0.009(1) -0.007(1)
C(6) 0.023(1) 0.027(1) 0.021(1) -0.002(1) -0.0061(10) -0.001(1)
C(7) 0.040(2) 0.027(1) 0.034(2) -0.005(1) -0.017(1) -0.007(1)
C(8) 0.070(3) 0.028(2) 0.048(2) -0.010(2) -0.026(2) -0.003(2)
C(9) 0.046(2) 0.042(2) 0.070(3) -0.012(2) -0.033(2) -0.004(2)
C(10) 0.077(3) 0.045(2) 0.047(2) 0.003(2) -0.020(2) -0.024(2)
C(11) 0.029(1) 0.036(2) 0.017(1) -0.003(1) -0.010(1) 0.000(1)
C(12) 0.042(2) 0.054(2) 0.031(2) 0.009(2) -0.017(1) -0.004(2)
C(13) 0.036(2) 0.059(2) 0.023(1) -0.012(2) -0.008(1) 0.003(1)
C(14) 0.056(2) 0.050(2) 0.029(2) -0.008(2) -0.026(2) -0.006(1)
C(15) 0.044(2) 0.023(1) 0.030(1) -0.003(1) -0.015(1) -0.001(1)
C(16) 0.084(3) 0.025(2) 0.050(2) 0.004(2) -0.024(2) -0.009(2)
C(17) 0.078(3) 0.036(2) 0.058(3) -0.015(2) -0.006(2) 0.007(2)
C(18) 0.090(3) 0.033(2) 0.088(3) 0.012(2) -0.063(3) -0.008(2)
C(19) 0.025(1) 0.044(2) 0.024(1) 0.003(1) -0.011(1) -0.008(1)
C(20) 0.025(1) 0.039(2) 0.024(1) 0.000(1) -0.009(1) -0.009(1)
C(21) 0.026(1) 0.053(2) 0.031(2) 0.002(1) -0.011(1) -0.012(1)
C(22) 0.025(1) 0.053(2) 0.035(2) 0.004(1) -0.002(1) -0.015(1)
C(23) 0.035(2) 0.046(2) 0.021(1) 0.004(1) -0.004(1) -0.011(1)
C(24) 0.030(1) 0.029(1) 0.021(1) -0.001(1) -0.006(1) -0.006(1)
C(25) 0.032(1) 0.036(2) 0.018(1) -0.002(1) -0.009(1) -0.007(1)
C(26) 0.025(1) 0.027(1) 0.024(1) -0.001(1) -0.008(1) -0.006(1)
C(27) 0.034(2) 0.028(1) 0.033(1) 0.001(1) -0.015(1) -0.010(1)
C(28) 0.038(2) 0.032(2) 0.031(2) 0.002(1) -0.018(1) -0.003(1)
C(29) 0.021(1) 0.037(2) 0.027(1) -0.004(1) -0.006(1) -0.011(1)
C(30) 0.026(1) 0.029(2) 0.031(1) -0.009(1) -0.004(1) -0.010(1)
C(31) 0.023(1) 0.025(1) 0.024(1) -0.002(1) -0.002(1) -0.006(1)
C(32) 0.076(3) 0.026(2) 0.057(2) 0.005(2) -0.042(2) -0.009(2)
C(33) 0.212(8) 0.048(3) 0.068(3) 0.059(4) -0.064(4) -0.033(2)
C(34) 0.133(5) 0.035(2) 0.092(4) 0.028(3) -0.075(4) -0.020(2)
C(35) 0.108(5) 0.037(3) 0.207(8) -0.018(3) -0.078(5) -0.008(4)
C(36) 0.032(2) 0.053(2) 0.031(2) -0.003(1) -0.011(1) -0.018(1)
C(37) 0.039(2) 0.072(3) 0.032(2) -0.001(2) -0.012(1) -0.013(2)
C(38) 0.031(2) 0.131(5) 0.054(2) 0.002(2) -0.020(2) -0.038(3)
C(39) 0.111(4) 0.065(3) 0.051(2) -0.014(3) -0.038(3) -0.026(2)
C(40) 0.037(2) 0.027(1) 0.027(1) -0.006(1) -0.003(1) -0.002(1)
C(41) 0.053(2) 0.049(2) 0.069(3) -0.020(2) -0.012(2) 0.012(2)
C(42) 0.057(2) 0.044(2) 0.050(2) 0.012(2) -0.002(2) 0.006(2)
C(43) 0.107(4) 0.045(2) 0.036(2) -0.022(2) -0.021(2) 0.007(2)
C(44) 0.070(3) 0.045(2) 0.050(2) 0.004(2) 0.009(2) -0.009(2)

loop_
_atom_type_symbol
_atom_type_description
_atom_type_scat_dispersion_real
_atom_type_scat_dispersion_imag
_atom_type_scat_source
C C 0.003 0.002
;International Tables for Crystallography
(1992, Vol. C, Tables 4.2.6.8 and 6.1.1.4)
;
H H 0.000 0.000
;International Tables for Crystallography
(1992, Vol. C, Table 6.1.1.4)
;
Ag Ag -0.897 1.101
;International Tables for Crystallography
(1992, Vol. C, Tables 4.2.6.8 and 6.1.1.4)
;
F F 0.017 0.010
;International Tables for Crystallography
(1992, Vol. C, Tables 4.2.6.8 and 6.1.1.4)
;
N N 0.006 0.003
;International Tables for Crystallography
(1992, Vol. C, Tables 4.2.6.8 and 6.1.1.4)
;
O O 0.011 0.006
;International Tables for Crystallography
(1992, Vol. C, Tables 4.2.6.8 and 6.1.1.4)
;
P P 0.102 0.094
;International Tables for Crystallography
(1992, Vol. C, Tables 4.2.6.8 and 6.1.1.4)
;
S S 0.125 0.123
;International Tables for Crystallography
(1992, Vol. C, Tables 4.2.6.8 and 6.1.1.4)
;

loop_
_geom_angle_atom_site_label_1
_geom_angle_atom_site_label_2
_geom_angle_atom_site_label_3
_geom_angle
_geom_angle_publ_flag
P(1) Ag(1) P(2) 136.27(3) yes
P(1) Ag(1) O(4) 104.73(8) yes
P(2) Ag(1) O(4) 112.34(8) yes
O(1) S(1) O(2) 115.9(2) yes
O(1) S(1) O(3) 114.3(2) yes
O(1) S(1) C(44) 103.0(2) yes
O(2) S(1) O(3) 115.2(2) yes
O(2) S(1) C(44) 103.4(2) yes
O(3) S(1) C(44) 102.4(2) yes
Ag(1) P(1) C(1) 144.68(8) yes
Ag(1) P(1) C(19) 111.9(1) yes
C(1) P(1) C(19) 103.4(1) yes
Ag(1) P(2) C(25) 111.8(1) yes
Ag(1) P(2) C(26) 144.88(8) yes
C(25) P(2) C(26) 103.3(1) yes
C(20) N(1) C(24) 120.2(2) yes
P(1) C(1) C(2) 117.8(2) yes
P(1) C(1) C(6) 121.3(2) yes
C(2) C(1) C(6) 120.5(2) yes
C(1) C(2) C(3) 117.5(3) yes
C(1) C(2) C(7) 123.8(3) yes
C(3) C(2) C(7) 118.6(2) yes
C(2) C(3) C(4) 122.9(2) yes
C(3) C(4) C(5) 117.8(3) yes
C(3) C(4) C(11) 119.8(2) yes
C(5) C(4) C(11) 122.4(3) yes
C(4) C(5) C(6) 122.8(3) yes
C(1) C(6) C(5) 117.8(2) yes
C(1) C(6) C(15) 125.4(3) yes
C(5) C(6) C(15) 116.8(3) yes
C(2) C(7) C(8) 111.2(3) yes
C(2) C(7) C(9) 109.1(3) yes
C(2) C(7) C(10) 113.9(3) yes
C(8) C(7) C(9) 105.5(3) yes
C(8) C(7) C(10) 106.0(3) yes
C(9) C(7) C(10) 110.8(3) yes
C(4) C(11) C(12) 109.7(2) yes
C(4) C(11) C(13) 109.3(2) yes
C(4) C(11) C(14) 111.8(2) yes
C(12) C(11) C(13) 109.4(3) yes
C(12) C(11) C(14) 108.6(3) yes
C(13) C(11) C(14) 108.0(3) yes
C(6) C(15) C(16) 110.6(2) yes
C(6) C(15) C(17) 110.5(3) yes
C(6) C(15) C(18) 113.1(3) yes
C(16) C(15) C(17) 107.5(3) yes
C(16) C(15) C(18) 105.3(3) yes
C(17) C(15) C(18) 109.6(3) yes
P(1) C(19) C(20) 121.8(2) yes
N(1) C(20) C(19) 116.3(2) yes
N(1) C(20) C(21) 121.4(3) yes
C(19) C(20) C(21) 122.2(3) yes
C(20) C(21) C(22) 118.9(3) yes
C(21) C(22) C(23) 119.1(3) yes
C(22) C(23) C(24) 119.5(3) yes
N(1) C(24) C(23) 120.8(3) yes
N(1) C(24) C(25) 116.4(2) yes
C(23) C(24) C(25) 122.8(3) yes
P(2) C(25) C(24) 122.0(2) yes
P(2) C(26) C(27) 120.3(2) yes
P(2) C(26) C(31) 119.7(2) yes
C(27) C(26) C(31) 119.5(3) yes
C(26) C(27) C(28) 117.8(3) yes
C(26) C(27) C(32) 124.0(3) yes
C(28) C(27) C(32) 118.2(3) yes
C(27) C(28) C(29) 123.6(3) yes
C(28) C(29) C(30) 116.3(3) yes
C(28) C(29) C(36) 120.0(3) yes
C(30) C(29) C(36) 123.7(3) yes
C(29) C(30) C(31) 124.1(3) yes
C(26) C(31) C(30) 117.3(2) yes
C(26) C(31) C(40) 127.1(3) yes
C(30) C(31) C(40) 115.6(3) yes
C(27) C(32) C(33) 109.2(3) yes
C(27) C(32) C(34) 111.7(4) yes
C(27) C(32) C(35) 111.9(4) yes
C(33) C(32) C(34) 105.1(4) yes
C(33) C(32) C(35) 111.1(6) yes
C(34) C(32) C(35) 107.7(4) yes
C(29) C(36) C(37) 110.2(3) yes
C(29) C(36) C(38) 108.8(3) yes
C(29) C(36) C(39) 112.3(3) yes
C(37) C(36) C(38) 108.0(3) yes
C(37) C(36) C(39) 108.4(3) yes
C(38) C(36) C(39) 109.1(4) yes
C(31) C(40) C(41) 108.0(3) yes
C(31) C(40) C(42) 109.4(2) yes
C(31) C(40) C(43) 117.5(3) yes
C(41) C(40) C(42) 108.9(3) yes
C(41) C(40) C(43) 106.2(3) yes
C(42) C(40) C(43) 106.6(3) yes
S(1) C(44) F(1) 109.1(3) yes
S(1) C(44) F(2) 112.5(3) yes
S(1) C(44) F(3) 112.8(3) yes
F(1) C(44) F(2) 105.8(4) yes
F(1) C(44) F(3) 105.8(4) yes
F(2) C(44) F(3) 110.4(3) yes

loop_
_geom_bond_atom_site_label_1
_geom_bond_atom_site_label_2
_geom_bond_distance
_geom_bond_publ_flag
Ag(1) P(1) 2.5006(9) yes
Ag(1) P(2) 2.5229(9) yes
Ag(1) O(4) 2.389(3) yes
S(1) O(1) 1.426(2) yes
S(1) O(2) 1.417(3) yes
S(1) O(3) 1.434(4) yes
S(1) C(44) 1.813(4) yes
P(1) C(1) 1.830(3) yes
P(1) C(19) 1.658(3) yes
P(2) C(25) 1.659(3) yes
P(2) C(26) 1.832(3) yes
F(1) C(44) 1.357(7) yes
F(2) C(44) 1.309(5) yes
F(3) C(44) 1.296(5) yes
N(1) C(20) 1.340(4) yes
N(1) C(24) 1.343(4) yes
C(1) C(2) 1.430(4) yes
C(1) C(6) 1.411(4) yes
C(2) C(3) 1.391(4) yes
C(2) C(7) 1.551(4) yes
C(3) C(4) 1.395(4) yes
C(4) C(5) 1.383(4) yes
C(4) C(11) 1.537(4) yes
C(5) C(6) 1.403(4) yes
C(6) C(15) 1.548(4) yes
C(7) C(8) 1.540(4) yes
C(7) C(9) 1.531(5) yes
C(7) C(10) 1.530(5) yes
C(11) C(12) 1.529(5) yes
C(11) C(13) 1.531(4) yes
C(11) C(14) 1.531(5) yes
C(15) C(16) 1.534(6) yes
C(15) C(17) 1.525(5) yes
C(15) C(18) 1.524(7) yes
C(19) C(20) 1.463(4) yes
C(20) C(21) 1.392(4) yes
C(21) C(22) 1.386(5) yes
C(22) C(23) 1.381(5) yes
C(23) C(24) 1.392(4) yes
C(24) C(25) 1.470(4) yes
C(26) C(27) 1.422(4) yes
C(26) C(31) 1.418(4) yes
C(27) C(28) 1.388(5) yes
C(27) C(32) 1.549(5) yes
C(28) C(29) 1.390(5) yes
C(29) C(30) 1.373(4) yes
C(29) C(36) 1.534(5) yes
C(30) C(31) 1.400(5) yes
C(31) C(40) 1.551(4) yes
C(32) C(33) 1.540(7) yes
C(32) C(34) 1.523(8) yes
C(32) C(35) 1.502(8) yes
C(36) C(37) 1.534(4) yes
C(36) C(38) 1.534(5) yes
C(36) C(39) 1.523(7) yes
C(40) C(41) 1.532(6) yes
C(40) C(42) 1.533(5) yes
C(40) C(43) 1.532(6) yes

loop_
_geom_contact_atom_site_label_1
_geom_contact_atom_site_label_2
_geom_contact_distance
_geom_contact_site_symmetry_2
Ag(1) P(1) 2.5006(9) .
Ag(1) P(2) 2.5229(9) .
F(2) C(41) 3.460(6) 2_657
F(2) C(42) 3.564(6) 2_657
F(3) C(5) 3.347(4) 1_455
F(3) C(4) 3.558(4) 1_455
O(2) O(4) 2.848(4) 2_667
O(3) C(19) 3.300(5) 1_455
O(3) C(21) 3.576(5) 1_455
O(4) C(17) 3.557(5) 2_767

loop_
_geom_torsion_atom_site_label_1
_geom_torsion_atom_site_label_2
_geom_torsion_atom_site_label_3
_geom_torsion_atom_site_label_4
_geom_torsion
_geom_torsion_publ_flag
Ag(1) P(1) C(1) C(2) 90.5(2) yes
Ag(1) P(1) C(1) C(6) -96.6(2) yes
Ag(1) P(1) C(19) C(20) -8.0(3) yes
Ag(1) P(2) C(25) C(24) 2.3(3) yes
Ag(1) P(2) C(26) C(27) 89.7(2) yes
Ag(1) P(2) C(26) C(31) -97.8(2) yes
P(1) Ag(1) P(2) C(25) -22.1(1) yes
P(1) Ag(1) P(2) C(26) 156.2(2) yes
P(1) C(1) C(2) C(3) 163.8(2) yes
P(1) C(1) C(2) C(7) -20.0(3) yes
P(1) C(1) C(6) C(5) -163.6(2) yes
P(1) C(1) C(6) C(15) 16.2(3) yes
P(1) C(19) C(20) N(1) -2.4(4) yes
P(1) C(19) C(20) C(21) -178.9(3) yes
P(2) Ag(1) P(1) C(1) -152.9(2) yes
P(2) Ag(1) P(1) C(19) 26.2(1) yes
P(2) C(25) C(24) N(1) 5.0(4) yes
P(2) C(25) C(24) C(23) -176.2(2) yes
P(2) C(26) C(27) C(28) 160.9(2) yes
P(2) C(26) C(27) C(32) -21.0(4) yes
P(2) C(26) C(31) C(30) -161.1(2) yes
P(2) C(26) C(31) C(40) 20.2(3) yes
F(1) C(44) S(1) O(1) 58.3(3) yes
F(1) C(44) S(1) O(2) -62.7(3) yes
F(1) C(44) S(1) O(3) 177.2(3) yes
F(2) C(44) S(1) O(1) -58.8(4) yes
F(2) C(44) S(1) O(2) -179.8(3) yes
F(2) C(44) S(1) O(3) 60.1(4) yes
F(3) C(44) S(1) O(1) 175.5(3) yes
F(3) C(44) S(1) O(2) 54.5(4) yes
F(3) C(44) S(1) O(3) -65.6(4) yes
O(4) Ag(1) P(1) C(1) 59.6(2) yes
O(4) Ag(1) P(1) C(19) -121.3(1) yes
O(4) Ag(1) P(2) C(25) 123.7(1) yes
O(4) Ag(1) P(2) C(26) -58.0(2) yes
N(1) C(20) C(21) C(22) 0.7(5) yes
N(1) C(24) C(23) C(22) 0.4(5) yes
C(1) P(1) C(19) C(20) 171.5(3) yes
C(1) C(2) C(3) C(4) 2.7(4) yes
C(1) C(2) C(7) C(8) -168.1(3) yes
C(1) C(2) C(7) C(9) -52.2(3) yes
C(1) C(2) C(7) C(10) 72.2(4) yes
C(1) C(6) C(5) C(4) -2.5(4) yes
C(1) C(6) C(15) C(16) 152.1(3) yes
C(1) C(6) C(15) C(17) -89.0(4) yes
C(1) C(6) C(15) C(18) 34.3(4) yes
C(2) C(1) P(1) C(19) -88.7(2) yes
C(2) C(1) C(6) C(5) 9.1(3) yes
C(2) C(1) C(6) C(15) -171.0(2) yes
C(2) C(3) C(4) C(5) 3.7(4) yes
C(2) C(3) C(4) C(11) -179.0(2) yes
C(3) C(2) C(1) C(6) -9.2(3) yes
C(3) C(2) C(7) C(8) 8.0(4) yes
C(3) C(2) C(7) C(9) 123.9(3) yes
C(3) C(2) C(7) C(10) -111.7(3) yes
C(3) C(4) C(5) C(6) -3.8(4) yes
C(3) C(4) C(11) C(12) 56.5(3) yes
C(3) C(4) C(11) C(13) -63.4(3) yes
C(3) C(4) C(11) C(14) 177.0(2) yes
C(4) C(3) C(2) C(7) -173.7(2) yes
C(4) C(5) C(6) C(15) 177.6(2) yes
C(5) C(4) C(11) C(12) -126.4(3) yes
C(5) C(4) C(11) C(13) 113.7(3) yes
C(5) C(4) C(11) C(14) -5.9(3) yes
C(5) C(6) C(15) C(16) -28.1(4) yes
C(5) C(6) C(15) C(17) 90.8(4) yes
C(5) C(6) C(15) C(18) -145.8(3) yes
C(6) C(1) P(1) C(19) 84.3(2) yes
C(6) C(1) C(2) C(7) 167.0(2) yes
C(6) C(5) C(4) C(11) 179.0(2) yes
C(19) C(20) N(1) C(24) -176.0(3) yes
C(19) C(20) C(21) C(22) 177.0(3) yes
C(20) N(1) C(24) C(23) -1.1(4) yes
C(20) N(1) C(24) C(25) 177.7(3) yes
C(20) C(21) C(22) C(23) -1.4(5) yes
C(21) C(20) N(1) C(24) 0.5(5) yes
C(21) C(22) C(23) C(24) 0.8(5) yes
C(22) C(23) C(24) C(25) -178.3(3) yes
C(24) C(25) P(2) C(26) -176.7(2) yes
C(25) P(2) C(26) C(27) -91.9(2) yes
C(25) P(2) C(26) C(31) 80.6(2) yes
C(26) C(27) C(28) C(29) 2.8(4) yes
C(26) C(27) C(32) C(33) -47.3(6) yes
C(26) C(27) C(32) C(34) -163.1(3) yes
C(26) C(27) C(32) C(35) 76.1(5) yes
C(26) C(31) C(30) C(29) -2.7(4) yes
C(26) C(31) C(40) C(41) 128.2(3) yes
C(26) C(31) C(40) C(42) -113.5(3) yes
C(26) C(31) C(40) C(43) 8.1(4) yes
C(27) C(26) C(31) C(30) 11.5(3) yes
C(27) C(26) C(31) C(40) -167.2(2) yes
C(27) C(28) C(29) C(30) 5.7(4) yes
C(27) C(28) C(29) C(36) -176.3(3) yes
C(28) C(27) C(26) C(31) -11.6(4) yes
C(28) C(27) C(32) C(33) 130.7(5) yes
C(28) C(27) C(32) C(34) 14.9(4) yes
C(28) C(27) C(32) C(35) -105.9(5) yes
C(28) C(29) C(30) C(31) -5.8(4) yes
C(28) C(29) C(36) C(37) 52.2(4) yes
C(28) C(29) C(36) C(38) -66.0(4) yes
C(28) C(29) C(36) C(39) 173.2(3) yes
C(29) C(28) C(27) C(32) -175.4(3) yes
C(29) C(30) C(31) C(40) 176.2(2) yes
C(30) C(29) C(36) C(37) -130.0(3) yes
C(30) C(29) C(36) C(38) 111.8(4) yes
C(30) C(29) C(36) C(39) -9.0(4) yes
C(30) C(31) C(40) C(41) -50.6(3) yes
C(30) C(31) C(40) C(42) 67.8(4) yes
C(30) C(31) C(40) C(43) -170.6(3) yes
C(31) C(26) C(27) C(32) 166.5(3) yes
C(31) C(30) C(29) C(36) 176.3(2) yes
C(31) C(30) C(29) C(36) 176.3(2) yes
